data_7011006
loop_
_publ_author_name
'George J. P. Britovsek'
'Vernon C. Gibson'
'Stefan K. Spitzmesser'
'Kilian P. Tellmann'
'Andrew J. P. White'
'David J. Williams'

_publ_section_title
;
 Cationic 2,6-bis(imino)pyridine iron and cobalt complexes: synthesis,
 structures, ethylene polymerisation and ethylene/polar monomer
 co-polymerisation studies
;
_journal_issue 6
_journal_name_full 'J. Chem. Soc., Dalton Trans.'
_journal_page_first 1159
_journal_page_last 1171
_journal_paper_doi 10.1039/b106614p
_journal_year 2002
_chemical_formula_sum 'C39 H55 Cl5 Co F6 N3 O Sb'
_chemical_formula_weight 1053.79
_chemical_name_systematic
; 
? 
;
_space_group_IT_number 2
_symmetry_cell_setting triclinic
_symmetry_space_group_name_Hall '-P 1'
_symmetry_space_group_name_H-M 'P -1'
_atom_sites_solution_hydrogens geom
_atom_sites_solution_primary direct
_atom_sites_solution_secondary difmap
_audit_creation_method SHELXL
_cell_angle_alpha 88.863(14)
_cell_angle_beta 86.75(2)
_cell_angle_gamma 83.77(2)
_cell_formula_units_Z 2
_cell_length_a 9.982(3)
_cell_length_b 14.094(3)
_cell_length_c 17.000(3)
_cell_measurement_reflns_used 25
_cell_measurement_temperature 173(2)
_cell_measurement_theta_max 12.52
_cell_measurement_theta_min 4.82
_cell_volume 2373.5(10)
_computing_cell_refinement 'Siemens XSCANS'
_computing_data_collection 'Siemens XSCANS'
_computing_data_reduction 'Siemens SHELXTL'
_computing_molecular_graphics 'Siemens SHELXTL'
_computing_publication_material 'Siemens SHELXTL'
_computing_structure_refinement 'SHELXL-93 (Sheldrick, 1993)'
_computing_structure_solution 'SHELXS-86 (Sheldrick, 1990)'
_diffrn_ambient_temperature 173(2)
_diffrn_measurement_device 'Siemens P4'
_diffrn_measurement_method '\w scans'
_diffrn_radiation_monochromator graphite
_diffrn_radiation_source 'fine-focus sealed tube'
_diffrn_radiation_type MoK\a
_diffrn_radiation_wavelength 0.71073
_diffrn_reflns_av_R_equivalents 0.0325
_diffrn_reflns_av_sigmaI/netI 0.0537
_diffrn_reflns_limit_h_max 11
_diffrn_reflns_limit_h_min 0
_diffrn_reflns_limit_k_max 16
_diffrn_reflns_limit_k_min -16
_diffrn_reflns_limit_l_max 20
_diffrn_reflns_limit_l_min -20
_diffrn_reflns_number 8887
_diffrn_reflns_theta_max 25.00
_diffrn_reflns_theta_min 1.87
_diffrn_standards_decay_% 7.66
_diffrn_standards_interval_count 97
_diffrn_standards_number 3
_exptl_absorpt_coefficient_mu 1.256
_exptl_absorpt_correction_type none
_exptl_crystal_colour Green
_exptl_crystal_density_diffrn 1.474
_exptl_crystal_description prisms
_exptl_crystal_F_000 1070
_exptl_crystal_size_max 0.83
_exptl_crystal_size_mid 0.33
_exptl_crystal_size_min 0.33
_refine_diff_density_max 0.869
_refine_diff_density_min -0.627
_refine_diff_density_rms 0.096
_refine_ls_extinction_method none
_refine_ls_goodness_of_fit_all 1.037
_refine_ls_goodness_of_fit_obs 1.074
_refine_ls_matrix_type full
_refine_ls_number_parameters 551
_refine_ls_number_reflns 7812
_refine_ls_number_restraints 80
_refine_ls_restrained_S_all 1.087
_refine_ls_restrained_S_obs 1.097
_refine_ls_R_factor_all 0.0746
_refine_ls_R_factor_obs 0.0523
_refine_ls_shift/esd_max -0.001
_refine_ls_shift/esd_mean 0.000
_refine_ls_structure_factor_coef Fsqd
_refine_ls_weighting_details 'w=1/[\s^2^(Fo^2^)+(0.0834P)^2^+0.6870P] where P=(Fo^2^+2Fc^2^)/3'
_refine_ls_weighting_scheme calc
_refine_ls_wR_factor_all 0.1464
_refine_ls_wR_factor_obs 0.1276
_reflns_number_observed 6404
_reflns_number_total 8361
_reflns_observed_criterion >2sigma(I)
_cod_data_source_file b106614p.txt
_cod_data_source_block VG0029
_cod_depositor_comments
;
The following automatic conversions were performed:
'_symmetry_cell_setting' value 'Triclinic' changed to 'triclinic'
according to '/home/saulius/struct/CIF-dictionaries/cif_core.dic'
dictionary named 'cif_core.dic' version 2.4.1 from 2010-06-29.

Automatic conversion script
Id: cif_fix_enum 1527 2010-12-29 10:47:43Z saulius 

The following automatic conversions were performed:

'_refine_ls_weighting_scheme' value 'calc
w=1/[\s^2^(Fo^2^)+(0.0834P)^2^+0.6870P] where P=(Fo^2^+2Fc^2^)/3' was
changed to 'calc'. New tag '_refine_ls_weighting_details' was
created. The value of the new tag was set to
'w=1/[\s^2^(Fo^2^)+(0.0834P)^2^+0.6870P] where P=(Fo^2^+2Fc^2^)/3'.

Automatic conversion script
Id: cif_fix_values 3143 2015-03-26 13:38:13Z robertas 
;
_cod_original_cell_volume 2373.6(10)
_cod_original_sg_symbol_H-M P-1
_cod_original_formula_sum 'C39 H55 N3 O Cl5 Co Sb F6'
_cod_database_code 7011006

loop_
_symmetry_equiv_pos_as_xyz
'x, y, z'
'-x, -y, -z'

loop_
_atom_site_aniso_label
_atom_site_aniso_U_11
_atom_site_aniso_U_22
_atom_site_aniso_U_33
_atom_site_aniso_U_23
_atom_site_aniso_U_13
_atom_site_aniso_U_12
Co 0.0255(3) 0.0291(3) 0.0289(3) 0.0056(2) -0.0028(2) -0.0077(2)
Cl 0.0279(5) 0.0710(8) 0.0617(8) 0.0303(7) -0.0058(5) -0.0169(5)
O 0.107(4) 0.035(2) 0.054(2) -0.006(2) -0.020(2) -0.005(2)
N1 0.028(2) 0.038(2) 0.028(2) 0.0025(14) 0.0013(13) -0.0078(14)
C2 0.022(2) 0.046(2) 0.037(2) 0.002(2) 0.002(2) -0.004(2)
C3 0.025(2) 0.069(3) 0.053(3) 0.017(3) 0.002(2) -0.009(2)
C4 0.031(3) 0.088(5) 0.070(4) 0.031(3) 0.004(2) -0.018(3)
C5 0.038(3) 0.067(4) 0.055(3) 0.021(3) 0.005(2) -0.019(2)
C6 0.035(2) 0.040(2) 0.033(2) 0.009(2) 0.002(2) -0.009(2)
C7 0.025(2) 0.044(2) 0.031(2) 0.007(2) -0.003(2) -0.004(2)
N7 0.027(2) 0.037(2) 0.028(2) 0.0037(14) -0.0022(13) -0.0054(14)
C8 0.031(2) 0.078(4) 0.052(3) 0.028(3) -0.011(2) -0.010(2)
C9 0.039(2) 0.030(2) 0.032(2) 0.005(2) -0.003(2) -0.008(2)
N9 0.034(2) 0.028(2) 0.027(2) 0.0040(13) 0.0006(14) -0.0072(14)
C10 0.051(3) 0.048(3) 0.053(3) 0.024(2) 0.003(2) -0.011(2)
C11 0.022(2) 0.042(2) 0.031(2) 0.011(2) -0.003(2) -0.006(2)
C12 0.029(2) 0.048(3) 0.038(2) 0.006(2) -0.001(2) -0.006(2)
C13 0.036(2) 0.062(3) 0.029(2) 0.005(2) 0.002(2) -0.006(2)
C14 0.034(2) 0.064(3) 0.033(2) 0.021(2) -0.003(2) -0.009(2)
C15 0.034(2) 0.047(3) 0.042(3) 0.017(2) -0.008(2) -0.011(2)
C16 0.025(2) 0.047(3) 0.035(2) 0.012(2) -0.005(2) -0.006(2)
C17 0.050(3) 0.045(3) 0.037(2) 0.001(2) 0.005(2) 0.001(2)
C18 0.058(4) 0.060(4) 0.062(4) -0.012(3) 0.012(3) -0.001(3)
C19 0.073(5) 0.062(4) 0.116(7) -0.007(4) -0.021(5) -0.015(4)
C20 0.045(3) 0.043(3) 0.041(3) 0.005(2) 0.003(2) -0.007(2)
C21 0.049(3) 0.066(4) 0.071(4) -0.004(3) 0.005(3) 0.008(3)
C22 0.065(4) 0.056(3) 0.057(3) -0.006(3) 0.003(3) -0.021(3)
C23 0.037(2) 0.026(2) 0.034(2) 0.011(2) 0.004(2) 0.001(2)
C24 0.024(2) 0.038(2) 0.042(2) 0.010(2) 0.000(2) -0.007(2)
C25 0.033(2) 0.044(3) 0.054(3) 0.020(2) -0.004(2) -0.007(2)
C26 0.048(3) 0.049(3) 0.071(4) 0.023(3) -0.001(3) 0.013(2)
C27 0.086(5) 0.060(4) 0.069(4) -0.007(3) -0.006(4) 0.038(4)
C28 0.075(4) 0.048(3) 0.048(3) -0.006(2) -0.005(3) 0.022(3)
C29 0.037(3) 0.078(4) 0.078(4) -0.035(3) -0.025(3) 0.011(3)
C30 0.124(8) 0.044(4) 0.165(10) -0.022(5) -0.089(7) 0.001(4)
C31 0.074(5) 0.203(13) 0.073(5) -0.063(7) 0.004(4) 0.001(7)
C32 0.117(7) 0.082(5) 0.072(5) -0.038(4) -0.032(5) 0.049(5)
C33 0.265(18) 0.086(6) 0.056(5) -0.008(4) 0.007(7) -0.009(9)
C34 0.105(8) 0.176(13) 0.089(7) -0.040(8) -0.018(6) -0.027(8)
C35 0.066(7) 0.040(5) 0.059(6) -0.018(5) -0.011(6) -0.010(5)
C36 0.073(7) 0.060(7) 0.088(8) -0.030(6) -0.005(6) -0.013(6)
C37 0.059(8) 0.064(7) 0.057(7) -0.027(6) -0.006(6) 0.006(6)
C38 0.082(8) 0.048(7) 0.072(8) -0.031(6) -0.003(6) 0.003(6)
C35' 0.057(7) 0.043(6) 0.065(7) -0.013(5) -0.011(6) -0.005(5)
C36' 0.067(8) 0.054(7) 0.059(7) -0.017(6) -0.007(6) -0.004(6)
C37' 0.086(8) 0.067(7) 0.059(6) -0.016(6) 0.001(6) -0.004(6)
C38' 0.083(8) 0.057(8) 0.057(7) -0.028(6) 0.004(6) 0.011(6)
Sb 0.0338(2) 0.0456(2) 0.0611(2) -0.0084(2) -0.00411(14) -0.00143(13)
F1 0.080(3) 0.048(2) 0.112(3) -0.026(2) 0.020(2) -0.018(2)
F2 0.262(11) 0.151(6) 0.076(4) 0.014(4) -0.042(5) 0.096(7)
F3 0.060(3) 0.136(5) 0.171(6) -0.045(5) 0.034(3) -0.026(3)
F4 0.141(5) 0.092(4) 0.091(3) 0.001(3) -0.028(3) 0.024(3)
F5 0.052(2) 0.117(4) 0.174(6) -0.053(4) 0.022(3) -0.030(3)
F6 0.082(3) 0.068(3) 0.107(3) -0.036(2) -0.017(3) 0.000(2)
C40 0.134(11) 0.160(13) 0.149(12) -0.048(10) 0.020(9) -0.054(10)
Cl1 0.148(3) 0.138(3) 0.121(2) -0.012(2) 0.003(2) -0.004(2)
Cl2 0.291(7) 0.141(3) 0.179(4) -0.070(3) -0.063(5) 0.017(4)
C50 0.078(6) 0.095(7) 0.173(12) -0.034(7) -0.012(7) -0.018(5)
Cl3 0.105(3) 0.160(4) 0.096(2) -0.038(3) -0.042(2) -0.001(3)
Cl4 0.157(5) 0.078(2) 0.250(7) -0.037(3) -0.066(5) 0.002(3)

loop_
_atom_site_label
_atom_site_type_symbol
_atom_site_fract_x
_atom_site_fract_y
_atom_site_fract_z
_atom_site_U_iso_or_equiv
_atom_site_thermal_displace_type
_atom_site_occupancy
_atom_site_calc_flag
_atom_site_refinement_flags
_atom_site_disorder_group
Co Co 0.32510(5) 0.29186(4) 0.24371(3) 0.02750(14) Uani 1 d . .
Cl Cl 0.53649(12) 0.30881(11) 0.20111(9) 0.0530(3) Uani 1 d . .
O O 0.2789(6) 0.3922(3) 0.3318(3) 0.0646(12) Uani 1 d D .
N1 N 0.1357(4) 0.2483(3) 0.2619(2) 0.0311(7) Uani 1 d . .
C2 C 0.0345(4) 0.2913(4) 0.2225(3) 0.0355(9) Uani 1 d . .
C3 C -0.0984(5) 0.2733(5) 0.2411(3) 0.0491(13) Uani 1 d . .
H3A H -0.1709(5) 0.3041(5) 0.2131(3) 0.059 Uiso 1 calc R .
C4 C -0.1214(6) 0.2089(5) 0.3021(4) 0.063(2) Uani 1 d . .
H4A H -0.2110(6) 0.1965(5) 0.3172(4) 0.075 Uiso 1 calc R .
C5 C -0.0134(6) 0.1625(5) 0.3411(4) 0.0531(14) Uani 1 d . .
H5A H -0.0278(6) 0.1177(5) 0.3824(4) 0.064 Uiso 1 calc R .
C6 C 0.1154(5) 0.1833(3) 0.3181(3) 0.0358(9) Uani 1 d . .
C7 C 0.0777(4) 0.3534(3) 0.1567(3) 0.0334(9) Uani 1 d . .
N7 N 0.2044(4) 0.3631(3) 0.1505(2) 0.0303(7) Uani 1 d . .
C8 C -0.0263(5) 0.3936(5) 0.1010(3) 0.0536(14) Uani 1 d . .
H8A H -0.0939(29) 0.4380(28) 0.1292(8) 0.080 Uiso 1 calc R .
H8B H -0.0705(36) 0.3415(6) 0.0800(23) 0.080 Uiso 1 calc R .
H8C H 0.0175(9) 0.4275(32) 0.0576(17) 0.080 Uiso 1 calc R .
C9 C 0.2431(5) 0.1357(3) 0.3490(3) 0.0335(9) Uani 1 d . .
N9 N 0.3525(4) 0.1658(2) 0.3190(2) 0.0295(7) Uani 1 d . .
C10 C 0.2348(6) 0.0564(4) 0.4083(3) 0.0505(13) Uani 1 d . .
H10A H 0.1952(46) 0.0037(15) 0.3849(10) 0.076 Uiso 1 calc R .
H10B H 0.1783(41) 0.0797(10) 0.4544(13) 0.076 Uiso 1 calc R .
H10C H 0.3256(8) 0.0339(24) 0.4245(22) 0.076 Uiso 1 calc R .
C11 C 0.2574(4) 0.4141(3) 0.0829(3) 0.0313(9) Uani 1 d . .
C12 C 0.3161(5) 0.3593(4) 0.0193(3) 0.0384(10) Uani 1 d . .
C13 C 0.3612(5) 0.4077(4) -0.0480(3) 0.0428(11) Uani 1 d . .
H13A H 0.3984(5) 0.3724(4) -0.0925(3) 0.051 Uiso 1 calc R .
C14 C 0.3525(5) 0.5066(4) -0.0506(3) 0.0435(11) Uani 1 d . .
H14A H 0.3836(5) 0.5386(4) -0.0967(3) 0.052 Uiso 1 calc R .
C15 C 0.2993(5) 0.5579(4) 0.0130(3) 0.0401(10) Uani 1 d . .
H15A H 0.2961(5) 0.6255(4) 0.0107(3) 0.048 Uiso 1 calc R .
C16 C 0.2492(4) 0.5144(4) 0.0817(3) 0.0354(9) Uani 1 d . .
C17 C 0.3284(6) 0.2508(4) 0.0218(3) 0.0446(11) Uani 1 d . .
H17A H 0.3151(6) 0.2308(4) 0.0782(3) 0.053 Uiso 1 calc R .
C18 C 0.4679(7) 0.2070(5) -0.0075(4) 0.0607(15) Uani 1 d . .
H18A H 0.4715(7) 0.1372(5) -0.0049(4) 0.091 Uiso 1 calc R .
H18B H 0.5359(7) 0.2279(5) 0.0257(4) 0.091 Uiso 1 calc R .
H18C H 0.4861(7) 0.2275(5) -0.0621(4) 0.091 Uiso 1 calc R .
C19 C 0.2183(9) 0.2124(6) -0.0231(6) 0.082(2) Uani 1 d . .
H19A H 0.2290(9) 0.1425(6) -0.0204(6) 0.124 Uiso 1 calc R .
H19B H 0.2255(9) 0.2335(6) -0.0784(6) 0.124 Uiso 1 calc R .
H19C H 0.1296(9) 0.2365(6) 0.0005(6) 0.124 Uiso 1 calc R .
C20 C 0.1928(5) 0.5750(4) 0.1507(3) 0.0431(11) Uani 1 d . .
H20A H 0.1720(5) 0.5316(4) 0.1960(3) 0.052 Uiso 1 calc R .
C21 C 0.0616(7) 0.6378(5) 0.1317(4) 0.064(2) Uani 1 d . .
H21A H 0.0285(7) 0.6759(5) 0.1778(4) 0.095 Uiso 1 calc R .
H21B H -0.0068(7) 0.5970(5) 0.1181(4) 0.095 Uiso 1 calc R .
H21C H 0.0801(7) 0.6805(5) 0.0871(4) 0.095 Uiso 1 calc R .
C22 C 0.2971(7) 0.6400(5) 0.1759(4) 0.0587(14) Uani 1 d . .
H22A H 0.2587(7) 0.6786(5) 0.2207(4) 0.088 Uiso 1 calc R .
H22B H 0.3202(7) 0.6821(5) 0.1318(4) 0.088 Uiso 1 calc R .
H22C H 0.3786(7) 0.6006(5) 0.1914(4) 0.088 Uiso 1 calc R .
C23 C 0.4816(5) 0.1168(3) 0.3399(3) 0.0331(9) Uani 1 d . .
C24 C 0.5423(4) 0.1427(3) 0.4066(3) 0.0343(9) Uani 1 d . .
C25 C 0.6636(5) 0.0920(4) 0.4257(3) 0.0437(11) Uani 1 d . .
H25A H 0.7061(5) 0.1088(4) 0.4713(3) 0.052 Uiso 1 calc R .
C26 C 0.7235(6) 0.0182(4) 0.3800(4) 0.0575(15) Uani 1 d . .
H26A H 0.8054(6) -0.0166(4) 0.3946(4) 0.069 Uiso 1 calc R .
C27 C 0.6641(8) -0.0048(5) 0.3130(4) 0.075(2) Uani 1 d . .
H27A H 0.7065(8) -0.0555(5) 0.2813(4) 0.090 Uiso 1 calc R .
C28 C 0.5432(7) 0.0442(4) 0.2901(4) 0.059(2) Uani 1 d . .
C29 C 0.4841(6) 0.2243(5) 0.4582(4) 0.064(2) Uani 1 d . .
H29A H 0.3937(6) 0.2487(5) 0.4391(4) 0.077 Uiso 1 calc R .
C30 C 0.5760(11) 0.3053(5) 0.4486(7) 0.108(4) Uani 1 d . .
H30A H 0.5866(11) 0.3231(5) 0.3928(7) 0.162 Uiso 1 calc R .
H30B H 0.6647(11) 0.2835(5) 0.4684(7) 0.162 Uiso 1 calc R .
H30C H 0.5353(11) 0.3608(5) 0.4786(7) 0.162 Uiso 1 calc R .
C31 C 0.4648(10) 0.1944(10) 0.5432(5) 0.117(4) Uani 1 d . .
H31A H 0.4268(10) 0.2498(10) 0.5743(5) 0.176 Uiso 1 calc R .
H31B H 0.5520(10) 0.1692(10) 0.5630(5) 0.176 Uiso 1 calc R .
H31C H 0.4029(10) 0.1449(10) 0.5476(5) 0.176 Uiso 1 calc R .
C32 C 0.4811(11) 0.0182(6) 0.2155(5) 0.093(3) Uani 1 d . .
H32A H 0.4029(11) 0.0669(6) 0.2062(5) 0.112 Uiso 1 calc R .
C33 C 0.5816(18) 0.0210(8) 0.1449(5) 0.137(6) Uani 1 d . .
H33A H 0.6144(18) 0.0841(8) 0.1409(5) 0.205 Uiso 1 calc R .
H33B H 0.5372(18) 0.0086(8) 0.0968(5) 0.205 Uiso 1 calc R .
H33C H 0.6578(18) -0.0279(8) 0.1517(5) 0.205 Uiso 1 calc R .
C34 C 0.4287(12) -0.0776(11) 0.2235(7) 0.121(4) Uani 1 d . .
H34A H 0.3891(12) -0.0926(11) 0.1744(7) 0.182 Uiso 1 calc R .
H34B H 0.3596(12) -0.0764(11) 0.2670(7) 0.182 Uiso 1 calc R .
H34C H 0.5031(12) -0.1265(11) 0.2345(7) 0.182 Uiso 1 calc R .
C35 C 0.3826(16) 0.4678(9) 0.3273(8) 0.054(3) Uani 0.50 d PDU 1
H35A H 0.4762(16) 0.4365(9) 0.3279(8) 0.065 Uiso 0.50 calc PR 1
H35B H 0.3732(16) 0.5078(9) 0.2790(8) 0.065 Uiso 0.50 calc PR 1
C36 C 0.3468(16) 0.5264(11) 0.3997(10) 0.073(4) Uani 0.50 d PDU 1
H36A H 0.3097(16) 0.5920(11) 0.3852(10) 0.087 Uiso 0.50 calc PR 1
H36B H 0.4275(16) 0.5300(11) 0.4304(10) 0.087 Uiso 0.50 calc PR 1
C37 C 0.2395(17) 0.4749(11) 0.4482(8) 0.061(4) Uani 0.50 d PDU 1
H37A H 0.2818(17) 0.4308(11) 0.4880(8) 0.073 Uiso 0.50 calc PR 1
H37B H 0.1712(17) 0.5213(11) 0.4750(8) 0.073 Uiso 0.50 calc PR 1
C38 C 0.1776(16) 0.4207(12) 0.3859(10) 0.068(5) Uani 0.50 d PDU 1
H38A H 0.1380(16) 0.3648(12) 0.4098(10) 0.081 Uiso 0.50 calc PR 1
H38B H 0.1055(16) 0.4624(12) 0.3607(10) 0.081 Uiso 0.50 calc PR 1
C35' C 0.3238(15) 0.4773(9) 0.3518(8) 0.055(3) Uani 0.50 d PDU 2
H35C H 0.2815(15) 0.5296(9) 0.3187(8) 0.066 Uiso 0.50 calc PR 2
H35D H 0.4228(15) 0.4736(9) 0.3412(8) 0.066 Uiso 0.50 calc PR 2
C36' C 0.2905(17) 0.4986(11) 0.4355(9) 0.060(4) Uani 0.50 d PDU 2
H36C H 0.2885(17) 0.5677(11) 0.4455(9) 0.072 Uiso 0.50 calc PR 2
H36D H 0.3561(17) 0.4628(11) 0.4696(9) 0.072 Uiso 0.50 calc PR 2
C37' C 0.1477(18) 0.4646(11) 0.4493(8) 0.071(4) Uani 0.50 d PDU 2
H37C H 0.1311(18) 0.4436(11) 0.5045(8) 0.085 Uiso 0.50 calc PR 2
H37D H 0.0761(18) 0.5155(11) 0.4355(8) 0.085 Uiso 0.50 calc PR 2
C38' C 0.1559(17) 0.3830(12) 0.3941(9) 0.067(4) Uani 0.50 d PDU 2
H38C H 0.0708(17) 0.3843(12) 0.3666(9) 0.080 Uiso 0.50 calc PR 2
H38D H 0.1699(17) 0.3218(12) 0.4237(9) 0.080 Uiso 0.50 calc PR 2
Sb Sb 0.96102(3) 0.22139(3) 0.60241(2) 0.04691(13) Uani 1 d . .
F1 F 0.9743(5) 0.1059(3) 0.5485(3) 0.0800(13) Uani 1 d . .
F2 F 1.0213(11) 0.1598(6) 0.6906(4) 0.171(4) Uani 1 d . .
F3 F 0.7814(5) 0.2135(5) 0.6293(5) 0.122(2) Uani 1 d . .
F4 F 0.9080(7) 0.2872(4) 0.5098(3) 0.110(2) Uani 1 d . .
F5 F 1.1371(5) 0.2333(5) 0.5684(4) 0.113(2) Uani 1 d . .
F6 F 0.9480(5) 0.3385(3) 0.6545(3) 0.0854(13) Uani 1 d . .
C40 C -0.0594(16) 0.0711(12) -0.1278(9) 0.146(6) Uani 1 d . .
H40A H -0.0871(16) 0.1136(12) -0.1724(9) 0.175 Uiso 1 calc R .
H40B H 0.0360(16) 0.0783(12) -0.1185(9) 0.175 Uiso 1 calc R .
Cl1 Cl -0.1621(4) 0.1031(3) -0.0427(2) 0.1367(12) Uani 1 d . .
Cl2 Cl -0.0760(7) -0.0472(4) -0.1503(3) 0.204(3) Uani 1 d . .
C50 C -0.2347(10) 0.6165(7) 0.3033(8) 0.114(4) Uani 1 d D .
H50A H -0.2241(10) 0.6473(7) 0.3541(8) 0.137 Uiso 0.70 calc PR 1
H50B H -0.1651(10) 0.6373(7) 0.2649(8) 0.137 Uiso 0.70 calc PR 1
H50C H -0.2544(10) 0.6284(7) 0.3584(8) 0.137 Uiso 0.30 d PR 2
H50D H -0.1385(10) 0.6057(7) 0.2942(8) 0.137 Uiso 0.30 d PR 2
Cl3 Cl -0.3920(5) 0.6557(4) 0.2707(3) 0.1195(15) Uani 0.70 d PD 1
Cl4 Cl -0.2062(7) 0.4926(3) 0.3163(5) 0.160(3) Uani 0.70 d PD 1
Cl3' Cl -0.3152(17) 0.7042(11) 0.2447(9) 0.153(5) Uiso 0.30 d PD 2
Cl4' Cl -0.2795(19) 0.5079(10) 0.2843(10) 0.156(5) Uiso 0.30 d PD 2

loop_
_atom_type_symbol
_atom_type_description
_atom_type_scat_dispersion_real
_atom_type_scat_dispersion_imag
_atom_type_scat_source
C C 0.0033 0.0016 'International Tables Vol C Tables 4.2.6.8 and 6.1.1.4'
H H 0.0000 0.0000 'International Tables Vol C Tables 4.2.6.8 and 6.1.1.4'
N N 0.0061 0.0033 'International Tables Vol C Tables 4.2.6.8 and 6.1.1.4'
O O 0.0106 0.0060 'International Tables Vol C Tables 4.2.6.8 and 6.1.1.4'
F F 0.0171 0.0103 'International Tables Vol C Tables 4.2.6.8 and 6.1.1.4'
Cl Cl 0.1484 0.1585 'International Tables Vol C Tables 4.2.6.8 and 6.1.1.4'
Co Co 0.3494 0.9721 'International Tables Vol C Tables 4.2.6.8 and 6.1.1.4'
Sb Sb -0.5866 1.5461 'International Tables Vol C Tables 4.2.6.8 and 6.1.1.4'

loop_
_geom_angle_atom_site_label_1
_geom_angle_atom_site_label_2
_geom_angle_atom_site_label_3
_geom_angle
_geom_angle_site_symmetry_1
_geom_angle_site_symmetry_3
_geom_angle_publ_flag
N1 Co O 89.6(2) . . ?
N1 Co N9 74.98(14) . . ?
O Co N9 97.85(15) . . ?
N1 Co N7 74.39(14) . . ?
O Co N7 98.9(2) . . ?
N9 Co N7 144.78(14) . . ?
N1 Co Cl 165.05(12) . . ?
O Co Cl 105.3(2) . . ?
N9 Co Cl 101.94(11) . . ?
N7 Co Cl 103.15(10) . . ?
C38 O C35 108.7(9) . . ?
C35' O C38' 102.8(10) . . ?
C38 O Co 140.0(7) . . ?
C35' O Co 136.5(7) . . ?
C35 O Co 110.5(6) . . ?
C38' O Co 120.6(6) . . ?
C2 N1 C6 121.6(4) . . ?
C2 N1 Co 119.4(3) . . ?
C6 N1 Co 118.8(3) . . ?
N1 C2 C3 121.0(4) . . ?
N1 C2 C7 114.0(4) . . ?
C3 C2 C7 125.0(4) . . ?
C4 C3 C2 117.9(5) . . ?
C3 C4 C5 120.2(5) . . ?
C6 C5 C4 118.2(5) . . ?
N1 C6 C5 121.0(5) . . ?
N1 C6 C9 113.3(4) . . ?
C5 C6 C9 125.6(4) . . ?
N7 C7 C2 115.6(4) . . ?
N7 C7 C8 126.2(4) . . ?
C2 C7 C8 118.1(4) . . ?
C7 N7 C11 119.1(4) . . ?
C7 N7 Co 115.3(3) . . ?
C11 N7 Co 125.5(3) . . ?
N9 C9 C6 115.4(4) . . ?
N9 C9 C10 125.9(4) . . ?
C6 C9 C10 118.7(4) . . ?
C9 N9 C23 118.9(3) . . ?
C9 N9 Co 115.5(3) . . ?
C23 N9 Co 125.5(3) . . ?
C12 C11 C16 122.0(4) . . ?
C12 C11 N7 117.2(4) . . ?
C16 C11 N7 120.8(4) . . ?
C13 C12 C11 117.8(5) . . ?
C13 C12 C17 120.3(5) . . ?
C11 C12 C17 121.8(4) . . ?
C14 C13 C12 120.9(5) . . ?
C15 C14 C13 120.0(4) . . ?
C14 C15 C16 122.3(5) . . ?
C15 C16 C11 117.0(5) . . ?
C15 C16 C20 119.9(5) . . ?
C11 C16 C20 123.1(4) . . ?
C12 C17 C18 112.1(5) . . ?
C12 C17 C19 111.5(5) . . ?
C18 C17 C19 111.2(5) . . ?
C16 C20 C22 110.7(4) . . ?
C16 C20 C21 112.1(5) . . ?
C22 C20 C21 108.9(5) . . ?
C24 C23 C28 121.6(5) . . ?
C24 C23 N9 120.4(4) . . ?
C28 C23 N9 118.1(5) . . ?
C23 C24 C25 118.5(5) . . ?
C23 C24 C29 123.0(4) . . ?
C25 C24 C29 118.5(5) . . ?
C26 C25 C24 121.3(5) . . ?
C25 C26 C27 119.5(5) . . ?
C26 C27 C28 121.8(6) . . ?
C27 C28 C23 117.2(6) . . ?
C27 C28 C32 120.7(6) . . ?
C23 C28 C32 122.1(6) . . ?
C31 C29 C24 112.5(7) . . ?
C31 C29 C30 111.4(7) . . ?
C24 C29 C30 108.8(6) . . ?
C34 C32 C28 111.3(8) . . ?
C34 C32 C33 110.9(8) . . ?
C28 C32 C33 110.9(10) . . ?
C36 C35 O 104.0(10) . . ?
C35 C36 C37 105.8(9) . . ?
C38 C37 C36 102.8(10) . . ?
O C38 C37 106.7(11) . . ?
O C35' C36' 111.0(11) . . ?
C35' C36' C37' 102.7(10) . . ?
C38' C37' C36' 101.6(10) . . ?
C37' C38' O 108.3(11) . . ?
F2 Sb F3 94.9(5) . . ?
F2 Sb F5 89.4(4) . . ?
F3 Sb F5 175.8(4) . . ?
F2 Sb F1 90.9(3) . . ?
F3 Sb F1 91.3(2) . . ?
F5 Sb F1 88.3(2) . . ?
F2 Sb F6 90.2(3) . . ?
F3 Sb F6 89.1(3) . . ?
F5 Sb F6 91.2(2) . . ?
F1 Sb F6 178.8(2) . . ?
F2 Sb F4 176.9(4) . . ?
F3 Sb F4 88.2(4) . . ?
F5 Sb F4 87.6(3) . . ?
F1 Sb F4 89.7(2) . . ?
F6 Sb F4 89.2(2) . . ?
Cl2 C40 Cl1 109.0(9) . . ?
Cl4' C50 Cl3' 111.7(10) . . ?
Cl3 C50 Cl4 114.0(6) . . ?

loop_
_geom_bond_atom_site_label_1
_geom_bond_atom_site_label_2
_geom_bond_distance
_geom_bond_site_symmetry_2
_geom_bond_publ_flag
Co N1 2.056(4) . ?
Co O 2.079(4) . ?
Co N9 2.171(3) . ?
Co N7 2.205(4) . ?
Co Cl 2.2279(14) . ?
O C38 1.360(15) . ?
O C35' 1.381(12) . ?
O C35 1.562(13) . ?
O C38' 1.589(15) . ?
N1 C2 1.328(6) . ?
N1 C6 1.332(6) . ?
C2 C3 1.396(7) . ?
C2 C7 1.480(6) . ?
C3 C4 1.390(8) . ?
C4 C5 1.393(9) . ?
C5 C6 1.383(7) . ?
C6 C9 1.493(6) . ?
C7 N7 1.285(6) . ?
C7 C8 1.503(6) . ?
N7 C11 1.448(5) . ?
C9 N9 1.289(6) . ?
C9 C10 1.496(6) . ?
N9 C23 1.454(6) . ?
C11 C12 1.404(7) . ?
C11 C16 1.407(7) . ?
C12 C13 1.398(7) . ?
C12 C17 1.520(7) . ?
C13 C14 1.387(8) . ?
C14 C15 1.362(8) . ?
C15 C16 1.400(7) . ?
C16 C20 1.512(7) . ?
C17 C18 1.522(8) . ?
C17 C19 1.525(9) . ?
C20 C22 1.543(8) . ?
C20 C21 1.545(8) . ?
C23 C24 1.388(7) . ?
C23 C28 1.408(7) . ?
C24 C25 1.389(7) . ?
C24 C29 1.506(7) . ?
C25 C26 1.374(9) . ?
C26 C27 1.375(11) . ?
C27 C28 1.395(9) . ?
C28 C32 1.510(10) . ?
C29 C31 1.504(13) . ?
C29 C30 1.542(12) . ?
C32 C34 1.50(2) . ?
C32 C33 1.52(2) . ?
C35 C36 1.50(2) . ?
C36 C37 1.55(2) . ?
C37 C38 1.51(2) . ?
C35' C36' 1.47(2) . ?
C36' C37' 1.56(2) . ?
C37' C38' 1.49(2) . ?
Sb F2 1.817(5) . ?
Sb F3 1.840(5) . ?
Sb F5 1.843(5) . ?
Sb F1 1.873(4) . ?
Sb F6 1.877(4) . ?
Sb F4 1.883(5) . ?
C40 Cl2 1.746(15) . ?
C40 Cl1 1.762(14) . ?
C50 Cl4' 1.68(2) . ?
C50 Cl3 1.725(10) . ?
C50 Cl3' 1.729(15) . ?
C50 Cl4 1.751(10) . ?
